data_7218044
loop_
_publ_author_name
'Ge, Weilin'
'Long, Zhouyang'
'Cai, Xiaochun'
'Wang, Qian'
'Zhou, Yu'
'Xu, Yan'
'Wang, Jun'

_publ_section_title
;
 A new polyoxometalate-based Mo/V coordinated crystalline hybrid and its
 catalytic activity in aerobic hydroxylation of benzene
;
_journal_name_full 'RSC Adv.'
_journal_paper_doi 10.1039/C4RA06736C
_journal_year 2014
_chemical_formula_sum 'C60 H53 Mo12 N12 O50 P V4'
_chemical_formula_weight 3128.15
_chemical_name_systematic
; 
 ? 
;
_space_group_IT_number 2
_symmetry_cell_setting triclinic
_symmetry_space_group_name_Hall '-P 1'
_symmetry_space_group_name_H-M 'P -1'
_atom_sites_solution_hydrogens geom
_atom_sites_solution_primary direct
_atom_sites_solution_secondary difmap
_audit_creation_method SHELXL-97
_cell_angle_alpha 104.877(2)
_cell_angle_beta 90.706(2)
_cell_angle_gamma 109.7960(10)
_cell_formula_units_Z 1
_cell_length_a 11.4527(13)
_cell_length_b 14.6366(17)
_cell_length_c 14.6690(17)
_cell_measurement_reflns_used 3702
_cell_measurement_temperature 296(2)
_cell_measurement_theta_max 25.37
_cell_measurement_theta_min 2.32
_cell_volume 2222.7(4)
_computing_cell_refinement 'SAINT (Bruker, 2005)'
_computing_data_collection 'APEX2 (Bruker, 2005)'
_computing_data_reduction SAINT
_computing_molecular_graphics SHELXTL
_computing_publication_material SHELXTL
_computing_structure_refinement 'SHELXL-97 (Sheldrick, 1997)'
_computing_structure_solution 'SHELXS-97 (Sheldrick, 1990)'
_diffrn_ambient_temperature 296(2)
_diffrn_measured_fraction_theta_full 0.986
_diffrn_measured_fraction_theta_max 0.986
_diffrn_measurement_device_type 'Bruker Apex2 CCD'
_diffrn_measurement_method '\w scans'
_diffrn_radiation_monochromator graphite
_diffrn_radiation_source 'fine-focus sealed tube'
_diffrn_radiation_type MoK\a
_diffrn_radiation_wavelength 0.71073
_diffrn_reflns_av_R_equivalents 0.0443
_diffrn_reflns_av_sigmaI/netI 0.0675
_diffrn_reflns_limit_h_max 13
_diffrn_reflns_limit_h_min -13
_diffrn_reflns_limit_k_max 17
_diffrn_reflns_limit_k_min -17
_diffrn_reflns_limit_l_max 17
_diffrn_reflns_limit_l_min -17
_diffrn_reflns_number 15629
_diffrn_reflns_theta_full 25.00
_diffrn_reflns_theta_max 25.00
_diffrn_reflns_theta_min 1.44
_exptl_absorpt_coefficient_mu 2.150
_exptl_absorpt_correction_T_max 0.7824
_exptl_absorpt_correction_T_min 0.7386
_exptl_absorpt_correction_type multi-scan
_exptl_absorpt_process_details '(SADABS; Sheldrick, 2003)'
_exptl_crystal_colour red
_exptl_crystal_density_diffrn 2.337
_exptl_crystal_density_method 'not measured'
_exptl_crystal_description block
_exptl_crystal_F_000 1508
_exptl_crystal_size_max 0.15
_exptl_crystal_size_mid 0.13
_exptl_crystal_size_min 0.12
_refine_diff_density_max 0.904
_refine_diff_density_min -1.126
_refine_diff_density_rms 0.147
_refine_ls_extinction_coef 0.00039(13)
_refine_ls_extinction_method SHELXL
_refine_ls_goodness_of_fit_ref 0.982
_refine_ls_hydrogen_treatment mixed
_refine_ls_matrix_type full
_refine_ls_number_parameters 655
_refine_ls_number_reflns 7737
_refine_ls_number_restraints 36
_refine_ls_restrained_S_all 0.997
_refine_ls_R_factor_all 0.0804
_refine_ls_R_factor_gt 0.0438
_refine_ls_shift/su_max 0.009
_refine_ls_shift/su_mean 0.001
_refine_ls_structure_factor_coef Fsqd
_refine_ls_weighting_details 'calc w=1/[\s^2^(Fo^2^)+(0.0603P)^2^+1.3333P] where P=(Fo^2^+2Fc^2^)/3'
_refine_ls_weighting_scheme calc
_refine_ls_wR_factor_gt 0.1044
_refine_ls_wR_factor_ref 0.1173
_reflns_number_gt 5261
_reflns_number_total 7737
_reflns_threshold_expression >2sigma(I)
_cod_data_source_file c4ra06736c2.cif
_cod_data_source_block a01
_cod_depositor_comments
;
The following automatic conversions were performed:

'_symmetry_cell_setting' value 'Triclinic' changed to 'triclinic'
according to
/usr/data/users/saulius/crontab/automatic-downloads/rss-feeds/RSC/lib/dictionaries/cif_core.dic
dictionary named 'cif_core.dic' version 2.4.2 from 2011-04-26.

Automatic conversion script
Id: cif_fix_values 2281 2013-09-26 08:29:07Z andrius 
;
_cod_original_sg_symbol_H-M P-1
_cod_database_code 7218044

loop_
_symmetry_equiv_pos_as_xyz
'x, y, z'
'-x, -y, -z'

loop_
_atom_site_label
_atom_site_type_symbol
_atom_site_fract_x
_atom_site_fract_y
_atom_site_fract_z
_atom_site_U_iso_or_equiv
_atom_site_adp_type
_atom_site_occupancy
_atom_site_symmetry_multiplicity
_atom_site_calc_flag
_atom_site_refinement_flags
Mo1 Mo 0.04542(7) -0.00987(6) 0.23639(5) 0.0353(2) Uani 0.83 1 d P
V1 V 0.04542(7) -0.00987(6) 0.23639(5) 0.0353(2) Uani 0.17 1 d P
Mo2 Mo -0.31938(6) -0.05250(6) 0.03418(5) 0.03209(19) Uani 0.83 1 d P
V2 V -0.31938(6) -0.05250(6) 0.03418(5) 0.03209(19) Uani 0.17 1 d P
Mo3 Mo 0.15353(7) -0.15599(6) 0.05255(5) 0.0331(2) Uani 0.83 1 d P
V3 V 0.15353(7) -0.15599(6) 0.05255(5) 0.0331(2) Uani 0.17 1 d P
Mo4 Mo -0.17422(7) -0.22135(5) 0.06641(5) 0.03303(19) Uani 0.83 1 d P
V4 V -0.17422(7) -0.22135(5) 0.06641(5) 0.03303(19) Uani 0.17 1 d P
Mo5 Mo -0.08525(7) 0.16276(6) 0.18583(5) 0.0348(2) Uani 0.83 1 d P
V5 V -0.08525(7) 0.16276(6) 0.18583(5) 0.0348(2) Uani 0.17 1 d P
Mo6 Mo 0.23491(7) 0.20457(5) 0.16626(5) 0.03321(19) Uani 0.83 1 d P
V6 V 0.23491(7) 0.20457(5) 0.16626(5) 0.03321(19) Uani 0.17 1 d P
Mo7 Mo 0.89293(6) 0.45829(5) 0.55724(5) 0.03040(18) Uani 1 1 d .
P1 P 0.0000 0.0000 0.0000 0.0235(6) Uani 1 2 d S
V7 V 0.62310(11) 0.24941(10) 0.58984(9) 0.0302(3) Uani 1 1 d .
O1 O 0.9163(4) 0.4482(4) 0.4333(3) 0.0296(12) Uani 1 1 d .
O2 O 0.7548(4) 0.3542(4) 0.5530(4) 0.0407(14) Uani 1 1 d .
O3 O 0.0745(5) -0.0089(4) 0.3468(4) 0.0445(14) Uani 1 1 d .
O4 O 0.7058(5) 0.1954(4) 0.6264(4) 0.0417(14) Uani 1 1 d .
O5 O -0.0448(5) 0.0773(5) 0.2519(6) 0.080(2) Uani 1 1 d .
O6 O -0.1290(5) 0.2368(4) 0.2735(4) 0.0495(15) Uani 1 1 d .
O7 O 0.8476(5) 0.5582(4) 0.5966(4) 0.0432(14) Uani 1 1 d .
O8 O 0.3407(6) 0.3030(4) 0.2398(4) 0.0561(17) Uani 1 1 d .
O9 O -0.2195(6) -0.2646(5) -0.0587(4) 0.0624(19) Uani 1 1 d .
O10 O -0.2504(6) -0.3204(4) 0.1045(4) 0.0577(17) Uani 1 1 d .
O11 O 0.3326(7) 0.1452(5) 0.0899(4) 0.067(2) Uani 1 1 d .
O12 O -0.0906(5) -0.1227(5) 0.1918(4) 0.072(2) Uani 1 1 d .
O13 O -0.2845(7) -0.1475(5) 0.0839(4) 0.069(2) Uani 1 1 d .
O14 O 0.2888(6) -0.0488(4) 0.0325(4) 0.0638(19) Uani 1 1 d .
O15 O 0.2228(6) -0.2317(5) 0.0725(5) 0.0647(19) Uani 1 1 d .
O16 O -0.2408(6) 0.0495(4) 0.1425(4) 0.0604(18) Uani 1 1 d .
O17 O -0.4675(5) -0.0779(6) 0.0496(5) 0.071(2) Uani 1 1 d .
O18 O -0.1204(7) 0.2038(4) 0.0822(4) 0.074(2) Uani 1 1 d .
O19 O -0.0176(5) -0.2357(5) 0.0531(5) 0.078(2) Uani 1 1 d .
O20 O 0.1911(6) 0.1125(5) 0.2318(6) 0.082(2) Uani 1 1 d U
O21 O 0.1512(5) -0.0789(5) 0.1728(4) 0.072(2) Uani 1 1 d U
O22 O 0.0839(6) 0.2337(5) 0.1941(6) 0.079(2) Uani 1 1 d U
O1A O -0.0991(8) 0.0449(7) 0.0266(6) 0.027(2) Uani 0.50 1 d P
O2A O 0.0051(8) -0.0693(7) 0.0602(6) 0.022(2) Uani 0.50 1 d PU
O4A O 0.1265(7) 0.0817(6) 0.0093(6) 0.019(2) Uani 0.50 1 d P
O3A O 0.0358(8) 0.0665(7) 0.1053(6) 0.021(2) Uani 0.50 1 d P
N5 N 0.5612(6) 0.1689(5) 0.4473(4) 0.0329(15) Uani 1 1 d .
N4 N 0.6234(5) 0.3444(4) 0.7251(4) 0.0303(14) Uani 1 1 d .
N3 N 0.5015(6) 0.3419(5) 0.5695(4) 0.0342(15) Uani 1 1 d .
N1 N 0.9518(6) 0.4767(5) 0.7087(4) 0.0323(15) Uani 1 1 d .
N6 N 0.4516(5) 0.1421(5) 0.5986(4) 0.0315(15) Uani 1 1 d .
N2 N 0.9946(5) 0.3466(4) 0.5648(4) 0.0294(14) Uani 1 1 d .
C27 C 0.3961(7) 0.0398(6) 0.3384(5) 0.039(2) Uani 1 1 d .
H27A H 0.3188 -0.0121 0.3278 0.047 Uiso 1 1 calc R
C20 C 0.6821(7) 0.3397(6) 0.8033(5) 0.040(2) Uani 1 1 d .
H20A H 0.7239 0.2942 0.7963 0.048 Uiso 1 1 calc R
C25 C 0.3865(7) 0.0760(6) 0.5151(5) 0.0305(17) Uani 1 1 d .
C24 C 0.2745(8) 0.0007(6) 0.5135(6) 0.044(2) Uani 1 1 d .
H24A H 0.2307 -0.0429 0.4561 0.053 Uiso 1 1 calc R
C30 C 0.6216(8) 0.1903(7) 0.3733(6) 0.044(2) Uani 1 1 d .
H30A H 0.6998 0.2412 0.3851 0.053 Uiso 1 1 calc R
C21 C 0.4046(7) 0.1310(6) 0.6795(5) 0.0379(19) Uani 1 1 d .
H21A H 0.4485 0.1755 0.7365 0.045 Uiso 1 1 calc R
C26 C 0.4485(7) 0.0930(6) 0.4300(5) 0.0313(18) Uani 1 1 d .
C1 C 0.9331(8) 0.5486(6) 0.7771(6) 0.046(2) Uani 1 1 d .
H1A H 0.8887 0.5858 0.7608 0.055 Uiso 1 1 calc R
C22 C 0.2923(8) 0.0554(7) 0.6818(6) 0.042(2) Uani 1 1 d .
H22A H 0.2617 0.0493 0.7392 0.050 Uiso 1 1 calc R
C11 C 0.4343(7) 0.3327(6) 0.4905(6) 0.041(2) Uani 1 1 d .
H11A H 0.4374 0.2855 0.4353 0.049 Uiso 1 1 calc R
C5 C 1.0171(8) 0.4230(7) 0.7313(6) 0.045(2) Uani 1 1 d .
C28 C 0.4571(8) 0.0628(7) 0.2624(6) 0.050(2) Uani 1 1 d .
H28A H 0.4215 0.0273 0.2006 0.060 Uiso 1 1 calc R
C10 C 1.0089(8) 0.2811(6) 0.4886(6) 0.045(2) Uani 1 1 d .
H10A H 0.9792 0.2806 0.4291 0.054 Uiso 1 1 calc R
C15 C 0.4934(7) 0.4087(6) 0.6495(5) 0.0318(18) Uani 1 1 d .
C16 C 0.5652(7) 0.4117(6) 0.7359(5) 0.0373(19) Uani 1 1 d .
C6 C 1.0356(7) 0.3468(6) 0.6516(5) 0.0346(18) Uani 1 1 d .
C12 C 0.3610(8) 0.3890(7) 0.4860(7) 0.054(2) Uani 1 1 d .
H12A H 0.3171 0.3810 0.4290 0.064 Uiso 1 1 calc R
C29 C 0.5721(8) 0.1396(7) 0.2798(6) 0.053(2) Uani 1 1 d .
H29A H 0.6154 0.1569 0.2300 0.063 Uiso 1 1 calc R
C23 C 0.2278(8) -0.0097(7) 0.5979(7) 0.051(2) Uani 1 1 d .
H23A H 0.1526 -0.0609 0.5977 0.061 Uiso 1 1 calc R
C17 C 0.5672(9) 0.4769(7) 0.8244(6) 0.053(2) Uani 1 1 d .
H17A H 0.5287 0.5245 0.8303 0.064 Uiso 1 1 calc R
C19 C 0.6828(8) 0.3985(7) 0.8915(6) 0.051(2) Uani 1 1 d .
H19A H 0.7206 0.3904 0.9439 0.061 Uiso 1 1 calc R
C14 C 0.4223(8) 0.4681(7) 0.6498(6) 0.052(2) Uani 1 1 d .
H14A H 0.4205 0.5155 0.7054 0.063 Uiso 1 1 calc R
C9 C 1.0666(8) 0.2135(6) 0.4946(7) 0.055(3) Uani 1 1 d .
H9A H 1.0794 0.1707 0.4400 0.066 Uiso 1 1 calc R
C7 C 1.0910(9) 0.2779(7) 0.6618(7) 0.062(3) Uani 1 1 d .
H7A H 1.1182 0.2777 0.7217 0.074 Uiso 1 1 calc R
C18 C 0.6272(10) 0.4700(7) 0.9031(6) 0.061(3) Uani 1 1 d .
H18A H 0.6300 0.5128 0.9629 0.074 Uiso 1 1 calc R
C2 C 0.9767(10) 0.5703(7) 0.8716(6) 0.060(3) Uani 1 1 d .
H2A H 0.9596 0.6188 0.9186 0.072 Uiso 1 1 calc R
C13 C 0.3539(9) 0.4569(8) 0.5672(7) 0.056(3) Uani 1 1 d .
H13A H 0.3035 0.4950 0.5667 0.067 Uiso 1 1 calc R
C8 C 1.1046(10) 0.2108(7) 0.5826(8) 0.065(3) Uani 1 1 d .
H8A H 1.1394 0.1633 0.5882 0.079 Uiso 1 1 calc R
C3 C 1.0465(10) 0.5170(9) 0.8924(7) 0.077(3) Uani 1 1 d .
H3A H 1.0801 0.5312 0.9547 0.092 Uiso 1 1 calc R
C4 C 1.0675(9) 0.4429(9) 0.8229(7) 0.066(3) Uani 1 1 d .
H4A H 1.1148 0.4069 0.8376 0.079 Uiso 1 1 calc R
O1W O 0.6086(18) 0.3132(14) 1.1076(14) 0.125(7) Uani 0.50 1 d PU
O2W O 0.278(3) 0.618(2) 0.731(2) 0.195(11) Uani 0.50 1 d PU

loop_
_atom_site_aniso_label
_atom_site_aniso_U_11
_atom_site_aniso_U_22
_atom_site_aniso_U_33
_atom_site_aniso_U_23
_atom_site_aniso_U_13
_atom_site_aniso_U_12
Mo1 0.0359(4) 0.0540(5) 0.0238(4) 0.0202(4) 0.0036(3) 0.0187(4)
V1 0.0359(4) 0.0540(5) 0.0238(4) 0.0202(4) 0.0036(3) 0.0187(4)
Mo2 0.0227(4) 0.0410(5) 0.0333(4) 0.0087(3) 0.0052(3) 0.0133(3)
V2 0.0227(4) 0.0410(5) 0.0333(4) 0.0087(3) 0.0052(3) 0.0133(3)
Mo3 0.0418(4) 0.0378(5) 0.0301(4) 0.0102(3) -0.0003(3) 0.0266(4)
V3 0.0418(4) 0.0378(5) 0.0301(4) 0.0102(3) -0.0003(3) 0.0266(4)
Mo4 0.0427(5) 0.0266(4) 0.0268(4) 0.0135(3) 0.0022(3) 0.0041(3)
V4 0.0427(5) 0.0266(4) 0.0268(4) 0.0135(3) 0.0022(3) 0.0041(3)
Mo5 0.0460(5) 0.0357(5) 0.0341(4) 0.0142(4) 0.0176(3) 0.0248(4)
V5 0.0460(5) 0.0357(5) 0.0341(4) 0.0142(4) 0.0176(3) 0.0248(4)
Mo6 0.0282(4) 0.0266(4) 0.0410(5) 0.0112(3) -0.0057(3) 0.0039(3)
V6 0.0282(4) 0.0266(4) 0.0410(5) 0.0112(3) -0.0057(3) 0.0039(3)
Mo7 0.0279(4) 0.0364(4) 0.0308(4) 0.0164(3) 0.0021(3) 0.0109(3)
P1 0.0244(14) 0.0246(15) 0.0242(14) 0.0101(12) 0.0002(11) 0.0097(12)
V7 0.0278(7) 0.0352(8) 0.0272(7) 0.0130(6) 0.0023(5) 0.0076(6)
O1 0.031(3) 0.030(3) 0.027(3) 0.013(2) -0.004(2) 0.007(2)
O2 0.028(3) 0.042(3) 0.043(3) 0.019(3) -0.002(2) -0.004(3)
O3 0.048(3) 0.060(4) 0.025(3) 0.013(3) -0.001(2) 0.017(3)
O4 0.041(3) 0.046(3) 0.044(3) 0.018(3) 0.000(3) 0.018(3)
O5 0.039(4) 0.085(5) 0.165(7) 0.100(5) 0.046(4) 0.035(4)
O6 0.061(4) 0.052(4) 0.037(3) 0.007(3) 0.015(3) 0.025(3)
O7 0.047(3) 0.054(4) 0.043(3) 0.018(3) 0.008(3) 0.033(3)
O8 0.063(4) 0.047(4) 0.047(4) 0.004(3) -0.015(3) 0.013(3)
O9 0.102(5) 0.068(4) 0.036(4) 0.007(3) -0.004(3) 0.060(4)
O10 0.078(5) 0.036(4) 0.067(4) 0.029(3) 0.025(4) 0.017(3)
O11 0.120(6) 0.077(5) 0.035(4) 0.015(3) 0.001(4) 0.071(5)
O12 0.032(3) 0.095(5) 0.054(4) -0.022(4) 0.014(3) 0.011(4)
O13 0.126(6) 0.075(5) 0.029(3) 0.005(3) 0.001(4) 0.073(5)
O14 0.095(5) 0.049(4) 0.031(3) 0.019(3) -0.001(3) -0.001(4)
O15 0.070(5) 0.053(4) 0.085(5) 0.023(4) -0.014(4) 0.039(4)
O16 0.091(5) 0.041(4) 0.032(3) 0.015(3) -0.001(3) -0.002(3)
O17 0.030(3) 0.128(6) 0.069(5) 0.047(4) 0.020(3) 0.030(4)
O18 0.118(6) 0.041(4) 0.033(4) 0.022(3) -0.012(4) -0.016(4)
O19 0.039(4) 0.097(6) 0.057(4) -0.030(4) 0.003(3) 0.013(4)
O20 0.048(4) 0.082(5) 0.158(6) 0.086(5) 0.035(4) 0.036(3)
O21 0.037(3) 0.088(5) 0.058(4) -0.025(3) 0.008(3) 0.014(3)
O22 0.049(4) 0.080(5) 0.150(6) 0.084(4) 0.034(4) 0.037(3)
O1A 0.026(5) 0.033(6) 0.025(5) 0.003(4) 0.001(4) 0.018(5)
O2A 0.027(5) 0.027(5) 0.019(4) 0.016(4) 0.014(4) 0.012(4)
O4A 0.011(4) 0.022(5) 0.022(5) 0.009(4) -0.003(4) 0.000(4)
O3A 0.022(5) 0.022(5) 0.020(5) 0.010(4) 0.004(4) 0.004(4)
N5 0.029(4) 0.043(4) 0.029(4) 0.015(3) 0.011(3) 0.012(3)
N4 0.029(3) 0.035(4) 0.033(4) 0.018(3) 0.005(3) 0.012(3)
N3 0.032(4) 0.038(4) 0.036(4) 0.017(3) 0.002(3) 0.012(3)
N1 0.040(4) 0.029(4) 0.024(3) 0.008(3) 0.003(3) 0.008(3)
N6 0.028(3) 0.037(4) 0.028(4) 0.013(3) 0.009(3) 0.007(3)
N2 0.039(4) 0.023(3) 0.027(3) 0.013(3) -0.002(3) 0.008(3)
C27 0.030(4) 0.049(5) 0.030(5) 0.002(4) 0.002(3) 0.010(4)
C20 0.047(5) 0.043(5) 0.030(5) 0.009(4) -0.010(4) 0.017(4)
C25 0.036(4) 0.030(4) 0.026(4) 0.006(3) 0.002(3) 0.013(4)
C24 0.044(5) 0.032(5) 0.043(5) 0.001(4) -0.005(4) 0.004(4)
C30 0.038(5) 0.064(6) 0.034(5) 0.022(4) 0.016(4) 0.016(4)
C21 0.038(5) 0.044(5) 0.028(4) 0.016(4) 0.014(4) 0.005(4)
C26 0.027(4) 0.033(5) 0.036(5) 0.011(4) 0.005(3) 0.012(4)
C1 0.064(6) 0.035(5) 0.033(5) 0.013(4) 0.009(4) 0.009(4)
C22 0.047(5) 0.058(6) 0.030(5) 0.025(4) 0.024(4) 0.019(5)
C11 0.046(5) 0.055(6) 0.028(4) 0.018(4) 0.004(4) 0.021(4)
C5 0.053(6) 0.058(6) 0.033(5) 0.027(4) -0.002(4) 0.021(5)
C28 0.048(6) 0.075(7) 0.030(5) 0.010(5) 0.004(4) 0.031(5)
C10 0.049(5) 0.036(5) 0.040(5) 0.000(4) -0.006(4) 0.009(4)
C15 0.032(4) 0.035(5) 0.032(4) 0.018(4) 0.009(3) 0.010(4)
C16 0.043(5) 0.040(5) 0.030(4) 0.014(4) 0.002(4) 0.013(4)
C6 0.040(5) 0.034(5) 0.035(5) 0.015(4) 0.004(4) 0.016(4)
C12 0.049(6) 0.064(7) 0.052(6) 0.023(5) -0.013(5) 0.022(5)
C29 0.050(6) 0.085(7) 0.028(5) 0.018(5) 0.010(4) 0.028(6)
C23 0.042(5) 0.042(5) 0.061(6) 0.020(5) 0.008(5) 0.001(4)
C17 0.068(7) 0.056(6) 0.043(6) 0.010(5) 0.003(5) 0.035(5)
C19 0.059(6) 0.062(6) 0.027(5) 0.007(4) -0.003(4) 0.021(5)
C14 0.063(6) 0.054(6) 0.049(6) 0.012(5) -0.001(5) 0.035(5)
C9 0.061(6) 0.034(5) 0.063(7) -0.003(5) 0.010(5) 0.021(5)
C7 0.091(8) 0.061(7) 0.053(6) 0.031(5) 0.000(5) 0.042(6)
C18 0.096(8) 0.042(6) 0.037(5) -0.011(4) -0.022(5) 0.030(6)
C2 0.075(7) 0.053(6) 0.034(5) 0.011(5) 0.020(5) 0.002(6)
C13 0.059(6) 0.076(7) 0.055(6) 0.031(6) 0.006(5) 0.042(6)
C8 0.079(8) 0.048(6) 0.092(9) 0.035(6) 0.022(6) 0.038(6)
C3 0.074(8) 0.110(10) 0.032(6) 0.020(6) 0.001(5) 0.015(7)
C4 0.066(7) 0.109(9) 0.041(6) 0.036(6) 0.003(5) 0.042(7)
O1W 0.120(10) 0.116(10) 0.116(10) 0.039(8) 0.023(8) 0.009(8)
O2W 0.195(14) 0.190(14) 0.204(14) 0.061(10) 0.014(9) 0.070(10)

loop_
_atom_type_symbol
_atom_type_description
_atom_type_scat_dispersion_real
_atom_type_scat_dispersion_imag
_atom_type_scat_source
C C 0.0033 0.0016 'International Tables Vol C Tables 4.2.6.8 and 6.1.1.4'
H H 0.0000 0.0000 'International Tables Vol C Tables 4.2.6.8 and 6.1.1.4'
N N 0.0061 0.0033 'International Tables Vol C Tables 4.2.6.8 and 6.1.1.4'
O O 0.0106 0.0060 'International Tables Vol C Tables 4.2.6.8 and 6.1.1.4'
P P 0.1023 0.0942 'International Tables Vol C Tables 4.2.6.8 and 6.1.1.4'
Mo Mo -1.6832 0.6857 'International Tables Vol C Tables 4.2.6.8 and 6.1.1.4'
V V 0.3005 0.5294 'International Tables Vol C Tables 4.2.6.8 and 6.1.1.4'

loop_
_geom_angle_atom_site_label_1
_geom_angle_atom_site_label_2
_geom_angle_atom_site_label_3
_geom_angle
_geom_angle_site_symmetry_1
_geom_angle_site_symmetry_3
O3 Mo1 O12 103.3(3) . .
O3 Mo1 O5 101.4(3) . .
O12 Mo1 O5 94.1(3) . .
O3 Mo1 O21 101.1(3) . .
O12 Mo1 O21 90.6(3) . .
O5 Mo1 O21 155.3(3) . .
O3 Mo1 O20 99.0(3) . .
O12 Mo1 O20 157.5(3) . .
O5 Mo1 O20 84.4(3) . .
O21 Mo1 O20 82.0(3) . .
O3 Mo1 O3A 155.5(3) . .
O12 Mo1 O3A 97.1(3) . .
O5 Mo1 O3A 63.3(3) . .
O21 Mo1 O3A 92.0(3) . .
O20 Mo1 O3A 62.1(3) . .
O3 Mo1 O2A 160.6(3) . .
O12 Mo1 O2A 65.9(3) . .
O5 Mo1 O2A 95.7(3) . .
O21 Mo1 O2A 64.3(3) . .
O20 Mo1 O2A 91.8(3) . .
O3A Mo1 O2A 43.3(3) . .
O17 Mo2 O16 102.5(3) . .
O17 Mo2 O13 100.9(3) . .
O16 Mo2 O13 91.1(3) . .
O17 Mo2 O14 102.3(3) . 2
O16 Mo2 O14 88.1(2) . 2
O13 Mo2 O14 156.4(3) . 2
O17 Mo2 O11 100.5(3) . 2
O16 Mo2 O11 156.9(3) . 2
O13 Mo2 O11 86.4(2) . 2
O14 Mo2 O11 85.2(3) 2 2
O17 Mo2 O4A 159.1(3) . 2
O16 Mo2 O4A 93.4(3) . 2
O13 Mo2 O4A 64.9(3) . 2
O14 Mo2 O4A 91.6(3) 2 2
O11 Mo2 O4A 64.8(3) 2 2
O17 Mo2 O1A 160.2(3) . .
O16 Mo2 O1A 64.9(3) . .
O13 Mo2 O1A 94.8(3) . .
O14 Mo2 O1A 63.6(3) 2 .
O11 Mo2 O1A 92.4(3) 2 .
O4A Mo2 O1A 40.6(3) 2 .
O15 Mo3 O21 102.8(3) . .
O15 Mo3 O14 101.9(3) . .
O21 Mo3 O14 90.4(3) . .
O15 Mo3 O18 100.1(3) . 2
O21 Mo3 O18 157.1(3) . 2
O14 Mo3 O18 86.1(3) . 2
O15 Mo3 O19 100.7(3) . .
O21 Mo3 O19 89.1(3) . .
O14 Mo3 O19 156.8(3) . .
O18 Mo3 O19 85.4(3) 2 .
O15 Mo3 O2A 160.3(3) . .
O21 Mo3 O2A 66.7(3) . .
O14 Mo3 O2A 95.0(3) . .
O18 Mo3 O2A 91.0(3) 2 .
O19 Mo3 O2A 63.7(3) . .
O15 Mo3 O1A 158.4(3) . 2
O21 Mo3 O1A 94.2(3) . 2
O14 Mo3 O1A 64.1(3) . 2
O18 Mo3 O1A 64.0(3) 2 2
O19 Mo3 O1A 92.8(3) . 2
O2A Mo3 O1A 40.9(3) . 2
O10 Mo4 O9 103.8(3) . .
O10 Mo4 O19 101.2(3) . .
O9 Mo4 O19 93.1(3) . .
O10 Mo4 O13 102.3(3) . .
O9 Mo4 O13 90.9(3) . .
O19 Mo4 O13 154.4(3) . .
O10 Mo4 O12 98.9(3) . .
O9 Mo4 O12 157.3(3) . .
O19 Mo4 O12 84.2(2) . .
O13 Mo4 O12 82.4(3) . .
O10 Mo4 O4A 162.3(3) . 2
O9 Mo4 O4A 67.1(3) . 2
O19 Mo4 O4A 94.5(3) . 2
O13 Mo4 O4A 64.0(3) . 2
O12 Mo4 O4A 90.6(3) . 2
O10 Mo4 O2A 156.2(3) . .
O9 Mo4 O2A 95.1(3) . .
O19 Mo4 O2A 62.8(3) . .
O13 Mo4 O2A 91.7(3) . .
O12 Mo4 O2A 63.6(3) . .
O4A Mo4 O2A 41.0(3) 2 .
O6 Mo5 O22 101.9(3) . .
O6 Mo5 O18 101.9(3) . .
O22 Mo5 O18 92.8(3) . .
O6 Mo5 O5 100.5(3) . .
O22 Mo5 O5 87.9(3) . .
O18 Mo5 O5 157.0(3) . .
O6 Mo5 O16 100.8(3) . .
O22 Mo5 O16 157.0(3) . .
O18 Mo5 O16 86.2(3) . .
O5 Mo5 O16 84.3(3) . .
O6 Mo5 O3A 158.7(3) . .
O22 Mo5 O3A 64.8(3) . .
O18 Mo5 O3A 95.5(3) . .
O5 Mo5 O3A 64.1(3) . .
O16 Mo5 O3A 92.5(3) . .
O6 Mo5 O1A 157.9(3) . .
O22 Mo5 O1A 95.8(3) . .
O18 Mo5 O1A 63.7(3) . .
O5 Mo5 O1A 93.3(3) . .
O16 Mo5 O1A 63.3(3) . .
O3A Mo5 O1A 43.2(3) . .
O8 Mo6 O20 103.9(3) . .
O8 Mo6 O11 102.0(3) . .
O20 Mo6 O11 95.2(3) . .
O8 Mo6 O22 101.3(3) . .
O20 Mo6 O22 89.5(3) . .
O11 Mo6 O22 154.3(3) . .
O8 Mo6 O9 99.6(3) . 2
O20 Mo6 O9 155.9(3) . 2
O11 Mo6 O9 84.8(2) . 2
O22 Mo6 O9 80.9(3) . 2
O8 Mo6 O3A 159.6(3) . .
O20 Mo6 O3A 65.2(3) . .
O11 Mo6 O3A 96.3(3) . .
O22 Mo6 O3A 62.9(3) . .
O9 Mo6 O3A 90.8(3) 2 .
O7 Mo7 O2 102.9(3) . .
O7 Mo7 O1 106.6(2) . .
O2 Mo7 O1 103.9(2) . .
O7 Mo7 O1 92.6(2) . 2_766
O2 Mo7 O1 162.9(2) . 2_766
O1 Mo7 O1 78.0(2) . 2_766
O7 Mo7 N1 87.3(2) . .
O2 Mo7 N1 93.0(2) . .
O1 Mo7 N1 154.7(2) . .
O1 Mo7 N1 80.5(2) 2_766 .
O7 Mo7 N2 156.9(2) . .
O2 Mo7 N2 84.6(2) . .
O1 Mo7 N2 92.4(2) . .
O1 Mo7 N2 78.31(19) 2_766 .
N1 Mo7 N2 70.3(2) . .
O7 Mo7 Mo7 101.56(19) . 2_766
O2 Mo7 Mo7 143.53(18) . 2_766
O1 Mo7 Mo7 42.65(15) . 2_766
O1 Mo7 Mo7 35.31(12) 2_766 2_766
N1 Mo7 Mo7 114.81(16) . 2_766
N2 Mo7 Mo7 83.35(15) . 2_766
O1A P1 O1A 180.0(10) 2 .
O1A P1 O4A 111.0(5) 2 2
O1A P1 O4A 69.0(5) . 2
O1A P1 O4A 69.0(5) 2 .
O1A P1 O4A 111.0(5) . .
O4A P1 O4A 180.0(10) 2 .
O1A P1 O2A 68.8(5) 2 .
O1A P1 O2A 111.2(5) . .
O4A P1 O2A 70.0(5) 2 .
O4A P1 O2A 110.0(5) . .
O1A P1 O2A 111.2(5) 2 2
O1A P1 O2A 68.8(5) . 2
O4A P1 O2A 110.0(5) 2 2
O4A P1 O2A 70.0(5) . 2
O2A P1 O2A 180.0(8) . 2
O1A P1 O3A 72.1(5) 2 2
O1A P1 O3A 107.9(5) . 2
O4A P1 O3A 70.5(4) 2 2
O4A P1 O3A 109.5(4) . 2
O2A P1 O3A 107.1(5) . 2
O2A P1 O3A 72.9(5) 2 2
O1A P1 O3A 107.9(5) 2 .
O1A P1 O3A 72.1(5) . .
O4A P1 O3A 109.5(4) 2 .
O4A P1 O3A 70.5(4) . .
O2A P1 O3A 72.9(5) . .
O2A P1 O3A 107.1(5) 2 .
O3A P1 O3A 180.0(9) 2 .
O4 V7 O2 99.0(3) . .
O4 V7 N6 95.5(3) . .
O2 V7 N6 163.5(2) . .
O4 V7 N5 105.8(3) . .
O2 V7 N5 91.2(2) . .
N6 V7 N5 77.3(2) . .
O4 V7 N4 95.0(3) . .
O2 V7 N4 93.8(2) . .
N6 V7 N4 92.7(2) . .
N5 V7 N4 157.6(2) . .
O4 V7 N3 168.2(3) . .
O2 V7 N3 84.0(2) . .
N6 V7 N3 83.3(2) . .
N5 V7 N3 85.5(2) . .
N4 V7 N3 73.4(2) . .
Mo7 O1 Mo7 102.0(2) . 2_766
Mo7 O2 V7 161.9(3) . .
Mo1 O5 Mo5 139.1(4) . .
Mo4 O9 V6 138.0(3) . 2
Mo4 O9 Mo6 138.0(3) . 2
V6 O9 Mo6 0.00(3) 2 2
Mo6 O11 V2 139.6(4) . 2
Mo6 O11 Mo2 139.6(4) . 2
V2 O11 Mo2 0.00(6) 2 2
Mo1 O12 Mo4 138.5(4) . .
Mo2 O13 Mo4 138.3(4) . .
Mo3 O14 V2 138.8(4) . 2
Mo3 O14 Mo2 138.8(4) . 2
V2 O14 Mo2 0.00(5) 2 2
Mo2 O16 Mo5 139.6(4) . .
Mo5 O18 V3 140.6(4) . 2
Mo5 O18 Mo3 140.6(4) . 2
V3 O18 Mo3 0.00(5) 2 2
Mo4 O19 Mo3 140.2(4) . .
Mo6 O20 Mo1 139.5(4) . .
Mo3 O21 Mo1 136.8(4) . .
Mo5 O22 Mo6 137.8(4) . .
P1 O1A O4A 55.8(4) . 2
P1 O1A O2A 56.1(4) . 2
O4A O1A O2A 93.4(6) 2 2
P1 O1A O3A 55.5(4) . .
O4A O1A O3A 91.3(5) 2 .
O2A O1A O3A 89.8(6) 2 .
P1 O1A V3 124.9(5) . 2
O4A O1A V3 131.4(5) 2 2
O2A O1A V3 68.8(4) 2 2
O3A O1A V3 131.4(6) . 2
P1 O1A Mo3 124.9(5) . 2
O4A O1A Mo3 131.4(5) 2 2
O2A O1A Mo3 68.8(4) 2 2
O3A O1A Mo3 131.4(6) . 2
V3 O1A Mo3 0.00(4) 2 2
P1 O1A Mo2 125.0(5) . .
O4A O1A Mo2 69.3(4) 2 .
O2A O1A Mo2 136.7(6) 2 .
O3A O1A Mo2 128.3(5) . .
V3 O1A Mo2 92.8(3) 2 .
Mo3 O1A Mo2 92.8(3) 2 .
P1 O1A Mo5 121.6(5) . .
O4A O1A Mo5 132.0(6) 2 .
O2A O1A Mo5 126.2(6) 2 .
O3A O1A Mo5 66.1(4) . .
V3 O1A Mo5 91.6(3) 2 .
Mo3 O1A Mo5 91.6(3) 2 .
Mo2 O1A Mo5 91.6(3) . .
P1 O2A O1A 55.1(4) . 2
P1 O2A O4A 54.8(4) . 2
O1A O2A O4A 92.3(6) 2 2
P1 O2A Mo3 125.3(4) . .
O1A O2A Mo3 70.3(4) 2 .
O4A O2A Mo3 136.8(5) 2 .
P1 O2A Mo4 123.9(5) . .
O1A O2A Mo4 131.8(6) 2 .
O4A O2A Mo4 69.1(4) 2 .
Mo3 O2A Mo4 93.0(3) . .
P1 O2A Mo1 122.6(5) . .
O1A O2A Mo1 131.8(6) 2 .
O4A O2A Mo1 127.2(5) 2 .
Mo3 O2A Mo1 90.9(3) . .
Mo4 O2A Mo1 91.6(3) . .
P1 O4A O1A 55.2(4) . 2
P1 O4A O2A 55.2(4) . 2
O1A O4A O2A 92.8(6) 2 2
P1 O4A O3A 56.1(4) . .
O1A O4A O3A 90.7(6) 2 .
O2A O4A O3A 89.8(5) 2 .
P1 O4A Mo2 125.2(5) . 2
O1A O4A Mo2 70.0(4) 2 2
O2A O4A Mo2 131.2(5) 2 2
O3A O4A Mo2 133.7(5) . 2
P1 O4A V2 125.2(5) . 2
O1A O4A V2 70.0(4) 2 2
O2A O4A V2 131.2(5) 2 2
O3A O4A V2 133.7(5) . 2
Mo2 O4A V2 0.00(5) 2 2
P1 O4A Mo4 125.0(4) . 2
O1A O4A Mo4 136.5(5) 2 2
O2A O4A Mo4 69.9(4) 2 2
O3A O4A Mo4 127.2(5) . 2
Mo2 O4A Mo4 91.5(3) 2 2
V2 O4A Mo4 91.5(3) 2 2
P1 O3A O4A 53.4(4) . .
P1 O3A O1A 52.3(4) . .
O4A O3A O1A 87.8(5) . .
P1 O3A Mo5 123.0(4) . .
O4A O3A Mo5 130.4(5) . .
O1A O3A Mo5 70.7(4) . .
P1 O3A Mo6 124.7(4) . .
O4A O3A Mo6 71.4(4) . .
O1A O3A Mo6 135.9(5) . .
Mo5 O3A Mo6 93.4(3) . .
P1 O3A Mo1 121.1(4) . .
O4A O3A Mo1 132.9(5) . .
O1A O3A Mo1 127.9(5) . .
Mo5 O3A Mo1 93.5(3) . .
Mo6 O3A Mo1 92.8(3) . .
C30 N5 C26 118.6(7) . .
C30 N5 V7 124.9(6) . .
C26 N5 V7 116.5(5) . .
C16 N4 C20 118.0(7) . .
C16 N4 V7 120.8(5) . .
C20 N4 V7 121.1(5) . .
C11 N3 C15 117.4(7) . .
C11 N3 V7 127.9(5) . .
C15 N3 V7 114.6(5) . .
C1 N1 C5 119.1(7) . .
C1 N1 Mo7 119.7(5) . .
C5 N1 Mo7 120.8(5) . .
C21 N6 C25 118.3(7) . .
C21 N6 V7 124.7(5) . .
C25 N6 V7 117.0(5) . .
C10 N2 C6 119.4(7) . .
C10 N2 Mo7 122.9(5) . .
C6 N2 Mo7 117.7(5) . .
C28 C27 C26 120.6(8) . .
C28 C27 H27A 119.7 . .
C26 C27 H27A 119.7 . .
N4 C20 C19 122.8(8) . .
N4 C20 H20A 118.6 . .
C19 C20 H20A 118.6 . .
N6 C25 C24 121.4(7) . .
N6 C25 C26 114.0(7) . .
C24 C25 C26 124.6(7) . .
C25 C24 C23 119.3(8) . .
C25 C24 H24A 120.3 . .
C23 C24 H24A 120.3 . .
N5 C30 C29 122.6(8) . .
N5 C30 H30A 118.7 . .
C29 C30 H30A 118.7 . .
N6 C21 C22 122.5(7) . .
N6 C21 H21A 118.7 . .
C22 C21 H21A 118.7 . .
N5 C26 C27 120.9(7) . .
N5 C26 C25 115.2(7) . .
C27 C26 C25 123.8(7) . .
N1 C1 C2 123.0(9) . .
N1 C1 H1A 118.5 . .
C2 C1 H1A 118.5 . .
C23 C22 C21 118.6(7) . .
C23 C22 H22A 120.7 . .
C21 C22 H22A 120.7 . .
N3 C11 C12 123.8(8) . .
N3 C11 H11A 118.1 . .
C12 C11 H11A 118.1 . .
N1 C5 C4 121.2(9) . .
N1 C5 C6 115.6(7) . .
C4 C5 C6 123.0(8) . .
C27 C28 C29 118.8(8) . .
C27 C28 H28A 120.6 . .
C29 C28 H28A 120.6 . .
N2 C10 C9 122.2(8) . .
N2 C10 H10A 118.9 . .
C9 C10 H10A 118.9 . .
N3 C15 C14 121.8(7) . .
N3 C15 C16 114.8(6) . .
C14 C15 C16 123.4(7) . .
N4 C16 C17 121.6(7) . .
N4 C16 C15 116.2(7) . .
C17 C16 C15 122.1(7) . .
N2 C6 C7 120.7(8) . .
N2 C6 C5 115.3(6) . .
C7 C6 C5 124.0(7) . .
C13 C12 C11 118.5(8) . .
C13 C12 H12A 120.8 . .
C11 C12 H12A 120.8 . .
C28 C29 C30 118.6(8) . .
C28 C29 H29A 120.7 . .
C30 C29 H29A 120.7 . .
C22 C23 C24 119.8(8) . .
C22 C23 H23A 120.1 . .
C24 C23 H23A 120.1 . .
C18 C17 C16 119.1(8) . .
C18 C17 H17A 120.4 . .
C16 C17 H17A 120.4 . .
C20 C19 C18 119.7(8) . .
C20 C19 H19A 120.1 . .
C18 C19 H19A 120.1 . .
C15 C14 C13 119.4(9) . .
C15 C14 H14A 120.3 . .
C13 C14 H14A 120.3 . .
C8 C9 C10 118.8(9) . .
C8 C9 H9A 120.6 . .
C10 C9 H9A 120.6 . .
C8 C7 C6 119.1(9) . .
C8 C7 H7A 120.5 . .
C6 C7 H7A 120.5 . .
C19 C18 C17 118.6(8) . .
C19 C18 H18A 120.7 . .
C17 C18 H18A 120.7 . .
C3 C2 C1 116.8(9) . .
C3 C2 H2A 121.6 . .
C1 C2 H2A 121.6 . .
C12 C13 C14 119.1(8) . .
C12 C13 H13A 120.4 . .
C14 C13 H13A 120.4 . .
C7 C8 C9 119.8(9) . .
C7 C8 H8A 120.1 . .
C9 C8 H8A 120.1 . .
C2 C3 C4 121.1(9) . .
C2 C3 H3A 119.4 . .
C4 C3 H3A 119.4 . .
C3 C4 C5 118.6(9) . .
C3 C4 H4A 120.7 . .
C5 C4 H4A 120.7 . .

loop_
_geom_bond_atom_site_label_1
_geom_bond_atom_site_label_2
_geom_bond_distance
_geom_bond_site_symmetry_2
Mo1 O3 1.644(5) .
Mo1 O12 1.806(6) .
Mo1 O5 1.870(6) .
Mo1 O21 1.932(6) .
Mo1 O20 2.009(6) .
Mo1 O3A 2.477(8) .
Mo1 O2A 2.489(9) .
Mo2 O17 1.641(5) .
Mo2 O16 1.844(6) .
Mo2 O13 1.874(6) .
Mo2 O14 1.918(6) 2
Mo2 O11 1.940(6) 2
Mo2 O4A 2.451(8) 2
Mo2 O1A 2.462(9) .
Mo3 O15 1.643(5) .
Mo3 O21 1.839(6) .
Mo3 O14 1.884(6) .
Mo3 O18 1.906(6) 2
Mo3 O19 1.913(6) .
Mo3 O2A 2.430(8) .
Mo3 O1A 2.454(9) 2
Mo4 O10 1.657(5) .
Mo4 O9 1.788(6) .
Mo4 O19 1.882(6) .
Mo4 O13 1.902(6) .
Mo4 O12 2.010(6) .
Mo4 O4A 2.476(8) 2
Mo4 O2A 2.488(9) .
Mo5 O6 1.657(5) .
Mo5 O22 1.847(6) .
Mo5 O18 1.858(6) .
Mo5 O5 1.930(6) .
Mo5 O16 1.938(6) .
Mo5 O3A 2.411(9) .
Mo5 O1A 2.489(9) .
Mo6 O8 1.641(6) .
Mo6 O20 1.792(6) .
Mo6 O11 1.857(6) .
Mo6 O22 1.942(6) .
Mo6 O9 2.025(6) 2
Mo6 O3A 2.446(9) .
Mo7 O7 1.682(5) .
Mo7 O2 1.773(5) .
Mo7 O1 1.817(5) .
Mo7 O1 2.130(5) 2_766
Mo7 N1 2.235(6) .
Mo7 N2 2.328(6) .
Mo7 Mo7 3.0743(13) 2_766
P1 O1A 1.502(8) 2
P1 O1A 1.502(8) .
P1 O4A 1.512(8) 2
P1 O4A 1.512(8) .
P1 O2A 1.520(8) .
P1 O2A 1.520(8) 2
P1 O3A 1.564(9) 2
P1 O3A 1.564(9) .
V7 O4 1.588(5) .
V7 O2 1.950(5) .
V7 N6 2.088(6) .
V7 N5 2.096(6) .
V7 N4 2.110(6) .
V7 N3 2.310(6) .
O1 Mo7 2.130(5) 2_766
O9 V6 2.025(6) 2
O9 Mo6 2.025(6) 2
O11 V2 1.940(6) 2
O11 Mo2 1.940(6) 2
O14 V2 1.918(6) 2
O14 Mo2 1.918(6) 2
O18 V3 1.906(6) 2
O18 Mo3 1.906(6) 2
O1A O4A 1.706(12) 2
O1A O2A 1.707(12) 2
O1A O3A 1.806(12) .
O1A V3 2.454(9) 2
O1A Mo3 2.454(9) 2
O2A O1A 1.707(12) 2
O2A O4A 1.739(12) 2
O4A O1A 1.706(12) 2
O4A O2A 1.739(12) 2
O4A O3A 1.776(12) .
O4A Mo2 2.451(8) 2
O4A V2 2.451(8) 2
O4A Mo4 2.476(8) 2
N5 C30 1.343(9) .
N5 C26 1.356(9) .
N4 C16 1.343(9) .
N4 C20 1.351(9) .
N3 C11 1.335(9) .
N3 C15 1.348(9) .
N1 C1 1.333(9) .
N1 C5 1.347(9) .
N6 C21 1.333(9) .
N6 C25 1.369(9) .
N2 C10 1.326(10) .
N2 C6 1.350(9) .
C27 C28 1.377(11) .
C27 C26 1.378(10) .
C27 H27A 0.9300 .
C20 C19 1.355(11) .
C20 H20A 0.9300 .
C25 C24 1.375(10) .
C25 C26 1.479(10) .
C24 C23 1.377(11) .
C24 H24A 0.9300 .
C30 C29 1.388(11) .
C30 H30A 0.9300 .
C21 C22 1.392(10) .
C21 H21A 0.9300 .
C1 C2 1.385(12) .
C1 H1A 0.9300 .
C22 C23 1.367(11) .
C22 H22A 0.9300 .
C11 C12 1.371(11) .
C11 H11A 0.9300 .
C5 C4 1.375(11) .
C5 C6 1.467(11) .
C28 C29 1.380(12) .
C28 H28A 0.9300 .
C10 C9 1.381(11) .
C10 H10A 0.9300 .
C15 C14 1.378(10) .
C15 C16 1.486(10) .
C16 C17 1.395(11) .
C6 C7 1.397(11) .
C12 C13 1.364(12) .
C12 H12A 0.9300 .
C29 H29A 0.9300 .
C23 H23A 0.9300 .
C17 C18 1.379(12) .
C17 H17A 0.9300 .
C19 C18 1.376(12) .
C19 H19A 0.9300 .
C14 C13 1.377(12) .
C14 H14A 0.9300 .
C9 C8 1.371(13) .
C9 H9A 0.9300 .
C7 C8 1.364(13) .
C7 H7A 0.9300 .
C18 H18A 0.9300 .
C2 C3 1.371(14) .
C2 H2A 0.9300 .
C13 H13A 0.9300 .
C8 H8A 0.9300 .
C3 C4 1.375(14) .
C3 H3A 0.9300 .
C4 H4A 0.9300 .
